data_7709595
loop_
_publ_author_name
'Rungthanaphatsophon, Pokpong'
'Rath, Nigam'
'Neely, Jamie'

_publ_section_title
;
 Iron(II) Complexes Supported by Pyrazolyl-Substituted Cyclopentadienyl
 Ligands: Synthesis and Characterization
;
_journal_name_full 'Dalton Transactions'
_journal_paper_doi 10.1039/D2DT00199C
_journal_year 2022
_chemical_formula_moiety 'C68 H70 Fe N4 [+ solvent]'
_chemical_formula_sum 'C68 H70 Fe N4'
_chemical_formula_weight 999.13
_space_group_crystal_system triclinic
_space_group_IT_number 2
_space_group_name_Hall '-P 1'
_space_group_name_H-M_alt 'P -1'
_atom_sites_solution_hydrogens mixed
_atom_sites_solution_primary dual
_atom_sites_solution_secondary difmap
_audit_creation_method SHELXL-2018/3
_audit_update_record
;
2022-02-15 deposited with the CCDC.	2022-02-22 downloaded from the CCDC.
;
_cell_angle_alpha 70.2161(14)
_cell_angle_beta 80.4435(18)
_cell_angle_gamma 61.8637(13)
_cell_formula_units_Z 2
_cell_length_a 13.4458(3)
_cell_length_b 13.7445(3)
_cell_length_c 19.3806(5)
_cell_measurement_reflns_used 9935
_cell_measurement_temperature 100(2)
_cell_measurement_theta_max 74.49
_cell_measurement_theta_min 2.42
_cell_volume 2971.89(13)
_computing_cell_refinement 'SAINT V8.34A (Bruker AXS Inc., 2013)'
_computing_data_collection 'Bruker APEX2'
_computing_data_reduction 'SAINT V8.34A (Bruker AXS Inc., 2013)'
_computing_molecular_graphics 'Bruker SHELXTL'
_computing_publication_material 'APEX3 v2018.7--RC8 (Bruker AXS, 2018)'
_computing_structure_refinement 'SHELXL-2018/3 (Sheldrick, 2018)'
_computing_structure_solution 'SHELXT-2014 (Sheldrick, 2008)'
_diffrn_ambient_temperature 100(2)
_diffrn_detector_area_resol_mean 7.41
_diffrn_measured_fraction_theta_full 0.999
_diffrn_measured_fraction_theta_max 0.994
_diffrn_measurement_device_type 'Bruker D8 VENTURE'
_diffrn_measurement_method '\w and \f scans'
_diffrn_radiation_type CuK\a
_diffrn_radiation_wavelength 1.54178
_diffrn_reflns_av_R_equivalents 0.0743
_diffrn_reflns_av_unetI/netI 0.0494
_diffrn_reflns_Laue_measured_fraction_full 0.999
_diffrn_reflns_Laue_measured_fraction_max 0.994
_diffrn_reflns_limit_h_max 16
_diffrn_reflns_limit_h_min -16
_diffrn_reflns_limit_k_max 17
_diffrn_reflns_limit_k_min -17
_diffrn_reflns_limit_l_max 24
_diffrn_reflns_limit_l_min -24
_diffrn_reflns_number 62289
_diffrn_reflns_point_group_measured_fraction_full 0.999
_diffrn_reflns_point_group_measured_fraction_max 0.994
_diffrn_reflns_theta_full 67.679
_diffrn_reflns_theta_max 74.598
_diffrn_reflns_theta_min 2.423
_diffrn_source 'microfocus sealed tube'
_exptl_absorpt_coefficient_mu 2.345
_exptl_absorpt_correction_T_max 0.7153
_exptl_absorpt_correction_T_min 0.5817
_exptl_absorpt_correction_type multi-scan
_exptl_absorpt_process_details 'SADABS V2016/2 (Bruker AXS Inc.)'
_exptl_crystal_colour yellow
_exptl_crystal_density_diffrn 1.117
_exptl_crystal_density_method 'not measured'
_exptl_crystal_description plate
_exptl_crystal_F_000 1064
_exptl_crystal_size_max 0.147
_exptl_crystal_size_mid 0.092
_exptl_crystal_size_min 0.043
_refine_diff_density_max 0.590
_refine_diff_density_min -0.401
_refine_diff_density_rms 0.050
_refine_ls_extinction_method none
_refine_ls_goodness_of_fit_ref 1.018
_refine_ls_hydrogen_treatment constr
_refine_ls_matrix_type full
_refine_ls_number_parameters 725
_refine_ls_number_reflns 12113
_refine_ls_number_restraints 62
_refine_ls_restrained_S_all 1.035
_refine_ls_R_factor_all 0.0577
_refine_ls_R_factor_gt 0.0460
_refine_ls_shift/su_max 0.001
_refine_ls_shift/su_mean 0.000
_refine_ls_structure_factor_coef Fsqd
_refine_ls_weighting_details 'w=1/[\s^2^(Fo^2^)+(0.0514P)^2^+1.3927P] where P=(Fo^2^+2Fc^2^)/3'
_refine_ls_weighting_scheme calc
_refine_ls_wR_factor_gt 0.1070
_refine_ls_wR_factor_ref 0.1140
_reflns_Friedel_coverage 0.000
_reflns_number_gt 10217
_reflns_number_total 12113
_reflns_threshold_expression 'I > 2\s(I)'
_cod_data_source_file d2dt00199c2.cif
_cod_data_source_block n17519_sq
_cod_database_code 7709595
_shelx_shelxl_version_number 2018/3
_shelx_space_group_comment
; 
The symmetry employed for this shelxl refinement is uniquely defined 
by the following loop, which should always be used as a source of 
symmetry information in preference to the above space-group names. 
They are only intended as comments. 
;
_shelx_estimated_absorpt_t_min 0.724
_shelx_estimated_absorpt_t_max 0.906

loop_
_space_group_symop_operation_xyz
'x, y, z'
'-x, -y, -z'

loop_
_atom_site_label
_atom_site_type_symbol
_atom_site_fract_x
_atom_site_fract_y
_atom_site_fract_z
_atom_site_U_iso_or_equiv
_atom_site_adp_type
_atom_site_occupancy
_atom_site_site_symmetry_order
_atom_site_calc_flag
_atom_site_refinement_flags_posn
_atom_site_refinement_flags_adp
_atom_site_refinement_flags_occupancy
_atom_site_disorder_assembly
_atom_site_disorder_group
Fe1 Fe 0.49505(2) 0.67812(3) 0.70066(2) 0.01896(8) Uani 1 1 d . . . . .
N1 N 0.18202(13) 0.65175(14) 0.65228(9) 0.0216(3) Uani 1 1 d . . . . .
N2 N 0.18254(14) 0.56834(14) 0.71580(9) 0.0267(4) Uani 1 1 d . . . . .
N3 N 0.81500(13) 0.34794(14) 0.87887(8) 0.0218(3) Uani 1 1 d . . . . .
N4 N 0.71297(13) 0.37901(14) 0.91380(9) 0.0241(3) Uani 1 1 d . . . . .
C1 C 0.33418(15) 0.72637(16) 0.66988(10) 0.0194(4) Uani 1 1 d . . . . .
C2 C 0.39043(16) 0.78246(18) 0.61286(10) 0.0244(4) Uani 1 1 d . . . . .
H2 H 0.364857 0.863598 0.592712 0.029 Uiso 1 1 calc R U . . .
C3 C 0.49030(16) 0.69632(19) 0.59184(10) 0.0270(4) Uani 1 1 d . . . . .
H3 H 0.542809 0.709872 0.555343 0.032 Uiso 1 1 calc R U . . .
C4 C 0.49801(16) 0.58676(18) 0.63473(10) 0.0248(4) Uani 1 1 d . . . . .
H4 H 0.556442 0.513990 0.631886 0.030 Uiso 1 1 calc R U . . .
C5 C 0.40295(15) 0.60459(17) 0.68287(10) 0.0220(4) Uani 1 1 d . . . . .
H5 H 0.387646 0.545402 0.717884 0.026 Uiso 1 1 calc R U . . .
C6 C 0.64822(15) 0.59159(16) 0.75510(10) 0.0199(4) Uani 1 1 d . . . . .
C7 C 0.55493(15) 0.59950(17) 0.80542(10) 0.0214(4) Uani 1 1 d . . . . .
H7 H 0.545886 0.535747 0.839626 0.026 Uiso 1 1 calc R U . . .
C8 C 0.47875(16) 0.71758(17) 0.79576(10) 0.0237(4) Uani 1 1 d . . . . .
H8 H 0.410658 0.746223 0.822504 0.028 Uiso 1 1 calc R U . . .
C9 C 0.52170(16) 0.78573(17) 0.73922(11) 0.0254(4) Uani 1 1 d . . . . .
H9 H 0.487464 0.867771 0.721286 0.030 Uiso 1 1 calc R U . . .
C10 C 0.62535(15) 0.70881(17) 0.71432(11) 0.0223(4) Uani 1 1 d . . . . .
H10 H 0.672091 0.731388 0.676656 0.027 Uiso 1 1 calc R U . . .
C11 C 0.21270(15) 0.78945(16) 0.69690(10) 0.0202(4) Uani 1 1 d D . . . .
C12 C 0.18607(15) 0.91891(16) 0.67458(11) 0.0225(4) Uani 1 1 d . . . . .
C13 C 0.15353(17) 0.99430(18) 0.60368(12) 0.0285(4) Uani 1 1 d . . . . .
H13 H 0.139865 0.967999 0.568436 0.034 Uiso 1 1 calc DR U . . .
C14 C 0.14079(18) 1.10644(19) 0.58370(13) 0.0360(5) Uani 1 1 d . . . . .
H14 H 0.119282 1.155504 0.535085 0.043 Uiso 1 1 calc R U . . .
C15 C 0.1591(2) 1.14712(19) 0.63392(14) 0.0391(5) Uani 1 1 d . . . . .
H15 H 0.148736 1.224467 0.620598 0.047 Uiso 1 1 calc R U . . .
C16 C 0.19285(19) 1.0738(2) 0.70397(13) 0.0357(5) Uani 1 1 d . . . . .
H16 H 0.206706 1.100670 0.738798 0.043 Uiso 1 1 calc R U . . .
C17 C 0.20663(17) 0.96114(18) 0.72383(11) 0.0272(4) Uani 1 1 d . . . . .
H17 H 0.230613 0.911834 0.772071 0.033 Uiso 1 1 calc R U . . .
C18 C 0.18996(15) 0.74794(16) 0.77976(10) 0.0201(4) Uani 1 1 d . . . . .
C19 C 0.26394(16) 0.64662(17) 0.82874(10) 0.0229(4) Uani 1 1 d . . . . .
H19 H 0.333680 0.597881 0.811005 0.028 Uiso 1 1 calc R U . . .
C20 C 0.23795(17) 0.61524(18) 0.90302(11) 0.0267(4) Uani 1 1 d . . . . .
H20 H 0.290200 0.545860 0.935178 0.032 Uiso 1 1 calc R U . . .
C21 C 0.13690(18) 0.68391(19) 0.93058(11) 0.0277(4) Uani 1 1 d . . . . .
H21 H 0.119156 0.662182 0.981292 0.033 Uiso 1 1 calc R U . . .
C22 C 0.06194(17) 0.78510(18) 0.88277(11) 0.0267(4) Uani 1 1 d . . . . .
H22 H -0.007832 0.833135 0.900883 0.032 Uiso 1 1 calc R U . . .
C23 C 0.08804(16) 0.81684(17) 0.80860(11) 0.0241(4) Uani 1 1 d . . . . .
H23 H 0.035749 0.886650 0.776774 0.029 Uiso 1 1 calc R U . . .
C24 C 0.13742(14) 0.77214(16) 0.65046(10) 0.0197(4) Uani 1 1 d D . . . .
H24 H 0.146912 0.813965 0.598356 0.024 Uiso 1 1 calc DR U . . .
C25 C 0.00934(15) 0.82425(16) 0.66387(10) 0.0214(4) Uani 1 1 d D . . . .
C26 C -0.04036(17) 0.76949(18) 0.72217(11) 0.0261(4) Uani 1 1 d . . . . .
H26 H 0.006067 0.699445 0.756833 0.031 Uiso 1 1 calc R U . . .
C27 C -0.15670(18) 0.8157(2) 0.73038(13) 0.0328(5) Uani 1 1 d . . . . .
H27 H -0.189338 0.777049 0.770296 0.039 Uiso 1 1 calc R U . . .
C28 C -0.22532(18) 0.9181(2) 0.68050(14) 0.0390(5) Uani 1 1 d . . . . .
H28 H -0.304972 0.949998 0.686336 0.047 Uiso 1 1 calc R U . . .
C29 C -0.17756(18) 0.9740(2) 0.62207(14) 0.0397(5) Uani 1 1 d . . . . .
H29 H -0.224314 1.044214 0.587677 0.048 Uiso 1 1 calc R U . . .
C30 C -0.06092(17) 0.92683(18) 0.61400(12) 0.0297(4) Uani 1 1 d . . . . .
H30 H -0.028564 0.965278 0.573734 0.036 Uiso 1 1 calc R U . . .
C31 C 0.23586(16) 0.60665(18) 0.59601(11) 0.0255(4) Uani 1 1 d . . . . .
C32 C 0.27092(18) 0.48939(19) 0.62457(13) 0.0327(5) Uani 1 1 d . . . . .
H32 H 0.310658 0.432984 0.599425 0.039 Uiso 1 1 calc R U . . .
C33 C 0.23608(18) 0.46977(18) 0.69850(13) 0.0323(5) Uani 1 1 d D . . . .
C34 C 0.24640(16) 0.68016(19) 0.52016(11) 0.0282(4) Uani 1 1 d . . . . .
H34 H 0.267108 0.738567 0.524919 0.034 Uiso 1 1 calc R U . . .
C35 C 0.33893(19) 0.6078(2) 0.47622(14) 0.0436(6) Uani 1 1 d . . . . .
H35A H 0.411659 0.572791 0.500245 0.065 Uiso 1 1 calc R U . . .
H35B H 0.341976 0.657247 0.426559 0.065 Uiso 1 1 calc R U . . .
H35C H 0.322739 0.546692 0.473559 0.065 Uiso 1 1 calc R U . . .
C36 C 0.13437(18) 0.7449(2) 0.47979(11) 0.0326(5) Uani 1 1 d . . . . .
H36A H 0.115937 0.689508 0.470453 0.049 Uiso 1 1 calc R U . . .
H36B H 0.140479 0.799298 0.433067 0.049 Uiso 1 1 calc R U . . .
H36C H 0.074734 0.787547 0.509929 0.049 Uiso 1 1 calc R U . . .
C37 C 0.2485(4) 0.3570(4) 0.7565(3) 0.0427(9) Uani 0.815(6) 1 d D U P A 1
H37 H 0.173467 0.356210 0.763127 0.051 Uiso 0.815(6) 1 calc R U P A 1
C38 C 0.2810(8) 0.3534(6) 0.8294(3) 0.0455(11) Uani 0.815(6) 1 d D U P A 1
H38A H 0.354905 0.353033 0.824396 0.068 Uiso 0.815(6) 1 calc R U P A 1
H38B H 0.284592 0.283215 0.867340 0.068 Uiso 0.815(6) 1 calc R U P A 1
H38C H 0.224447 0.421538 0.843363 0.068 Uiso 0.815(6) 1 calc R U P A 1
C39 C 0.3326(3) 0.2527(3) 0.7327(2) 0.0495(9) Uani 0.815(6) 1 d D U P A 1
H39A H 0.306480 0.255112 0.687622 0.074 Uiso 0.815(6) 1 calc R U P A 1
H39B H 0.339764 0.181929 0.771431 0.074 Uiso 0.815(6) 1 calc R U P A 1
H39C H 0.406158 0.253597 0.723714 0.074 Uiso 0.815(6) 1 calc R U P A 1
C40 C 0.76013(15) 0.48662(16) 0.75002(10) 0.0193(4) Uani 1 1 d . . . . .
C41 C 0.82124(15) 0.52828(16) 0.67997(10) 0.0201(4) Uani 1 1 d . . . . .
C42 C 0.78689(16) 0.53941(17) 0.61222(11) 0.0247(4) Uani 1 1 d . . . . .
H42 H 0.727407 0.521248 0.610847 0.030 Uiso 1 1 calc R U . . .
C43 C 0.83731(16) 0.57610(18) 0.54740(10) 0.0258(4) Uani 1 1 d . . . . .
H43 H 0.812457 0.582623 0.502217 0.031 Uiso 1 1 calc R U . . .
C44 C 0.92393(16) 0.60348(17) 0.54782(11) 0.0259(4) Uani 1 1 d . . . . .
H44 H 0.959701 0.627323 0.503304 0.031 Uiso 1 1 calc R U . . .
C45 C 0.95764(17) 0.59565(18) 0.61392(11) 0.0271(4) Uani 1 1 d . . . . .
H45 H 1.015902 0.615789 0.614771 0.033 Uiso 1 1 calc R U . . .
C46 C 0.90657(16) 0.55834(17) 0.67936(11) 0.0245(4) Uani 1 1 d . . . . .
H46 H 0.930647 0.553401 0.724341 0.029 Uiso 1 1 calc R U . . .
C47 C 0.75227(16) 0.38052(16) 0.74459(10) 0.0221(4) Uani 1 1 d . . . . .
C48 C 0.84777(17) 0.29686(17) 0.72000(10) 0.0259(4) Uani 1 1 d . . . . .
H48 H 0.912621 0.309564 0.704412 0.031 Uiso 1 1 calc R U . . .
C49 C 0.8496(2) 0.19643(19) 0.71796(12) 0.0331(5) Uani 1 1 d . . . . .
H49 H 0.915263 0.141030 0.701255 0.040 Uiso 1 1 calc R U . . .
C50 C 0.7556(2) 0.1764(2) 0.74026(13) 0.0374(5) Uani 1 1 d . . . . .
H50 H 0.756438 0.107416 0.739264 0.045 Uiso 1 1 calc R U . . .
C51 C 0.6607(2) 0.2585(2) 0.76393(13) 0.0351(5) Uani 1 1 d . . . . .
H51 H 0.595716 0.245866 0.778732 0.042 Uiso 1 1 calc R U . . .
C52 C 0.65876(17) 0.35892(18) 0.76644(11) 0.0272(4) Uani 1 1 d . . . . .
H52 H 0.592734 0.413773 0.783305 0.033 Uiso 1 1 calc R U . . .
C53 C 0.83767(15) 0.43628(16) 0.82072(10) 0.0203(4) Uani 1 1 d . . . . .
H53 H 0.916232 0.393452 0.803731 0.024 Uiso 1 1 calc R U . . .
C54 C 0.84518(16) 0.51696(16) 0.85551(10) 0.0215(4) Uani 1 1 d . . . . .
C55 C 0.75396(17) 0.59116(18) 0.88808(10) 0.0254(4) Uani 1 1 d . . . . .
H55 H 0.680351 0.600182 0.884298 0.030 Uiso 1 1 calc R U . . .
C56 C 0.77016(19) 0.65201(19) 0.92608(11) 0.0306(4) Uani 1 1 d . . . . .
H56 H 0.707368 0.702094 0.948225 0.037 Uiso 1 1 calc R U . . .
C57 C 0.87626(19) 0.6407(2) 0.93207(12) 0.0327(5) Uani 1 1 d . . . . .
H57 H 0.886372 0.682963 0.957936 0.039 Uiso 1 1 calc R U . . .
C58 C 0.96751(18) 0.56742(19) 0.90023(11) 0.0301(4) Uani 1 1 d . . . . .
H58 H 1.040861 0.558873 0.904220 0.036 Uiso 1 1 calc R U . . .
C59 C 0.95185(17) 0.50647(18) 0.86246(11) 0.0263(4) Uani 1 1 d . . . . .
H59 H 1.015184 0.456248 0.840716 0.032 Uiso 1 1 calc R U . . .
C60 C 0.88026(18) 0.23167(17) 0.89961(11) 0.0265(4) Uani 1 1 d . . . . .
C61 C 0.81622(19) 0.18606(18) 0.95028(11) 0.0306(4) Uani 1 1 d . . . . .
H61 H 0.837240 0.106644 0.975264 0.037 Uiso 1 1 calc R U . . .
C62 C 0.71493(18) 0.27955(18) 0.95740(11) 0.0276(4) Uani 1 1 d D . . . .
C63 C 1.00023(18) 0.17183(18) 0.87538(11) 0.0318(5) Uani 1 1 d . . . . .
H63 H 1.007822 0.214925 0.823243 0.038 Uiso 1 1 calc R U . . .
C64 C 1.08156(19) 0.1721(2) 0.92192(13) 0.0376(5) Uani 1 1 d . . . . .
H64A H 1.061669 0.252019 0.918456 0.056 Uiso 1 1 calc R U . . .
H64B H 1.158853 0.135496 0.903927 0.056 Uiso 1 1 calc R U . . .
H64C H 1.076201 0.129122 0.973180 0.056 Uiso 1 1 calc R U . . .
C65 C 1.0285(2) 0.04914(19) 0.87901(13) 0.0411(6) Uani 1 1 d . . . . .
H65A H 1.017966 0.006612 0.929364 0.062 Uiso 1 1 calc R U . . .
H65B H 1.107149 0.010154 0.863827 0.062 Uiso 1 1 calc R U . . .
H65C H 0.978685 0.051655 0.846161 0.062 Uiso 1 1 calc R U . . .
C66 C 0.6131(4) 0.2806(5) 1.0061(3) 0.0339(12) Uani 0.644(11) 1 d D U P B 1
H66 H 0.591175 0.335916 1.034944 0.041 Uiso 0.644(11) 1 calc R U P B 1
C67 C 0.6386(5) 0.1604(5) 1.0575(3) 0.0395(12) Uani 0.644(11) 1 d D U P B 1
H67A H 0.658701 0.107090 1.028813 0.059 Uiso 0.644(11) 1 calc R U P B 1
H67B H 0.571926 0.162765 1.087800 0.059 Uiso 0.644(11) 1 calc R U P B 1
H67C H 0.701762 0.133871 1.089256 0.059 Uiso 0.644(11) 1 calc R U P B 1
C68 C 0.5143(4) 0.3184(6) 0.9560(3) 0.0527(15) Uani 0.644(11) 1 d D U P B 1
H68A H 0.499573 0.393574 0.919843 0.079 Uiso 0.644(11) 1 calc R U P B 1
H68B H 0.446441 0.324726 0.985977 0.079 Uiso 0.644(11) 1 calc R U P B 1
H68C H 0.534418 0.260830 0.930557 0.079 Uiso 0.644(11) 1 calc R U P B 1
C66A C 0.6174(10) 0.2799(12) 1.0064(10) 0.071(3) Uani 0.356(11) 1 d D U P B 2
H66A H 0.631197 0.299485 1.047939 0.085 Uiso 0.356(11) 1 calc R U P B 2
C67A C 0.6206(11) 0.1668(10) 1.0435(9) 0.074(4) Uani 0.356(11) 1 d D U P B 2
H67E H 0.684145 0.112626 1.076876 0.111 Uiso 0.356(11) 1 d R U P B 2
H67F H 0.549626 0.177046 1.070408 0.111 Uiso 0.356(11) 1 d R U P B 2
H67D H 0.625975 0.135896 1.003518 0.111 Uiso 0.356(11) 1 d R U P B 2
C68A C 0.5082(7) 0.3744(10) 0.9812(7) 0.077(3) Uani 0.356(11) 1 d D U P B 2
H68D H 0.506672 0.447245 0.979345 0.115 Uiso 0.356(11) 1 calc R U P B 2
H68E H 0.449546 0.362111 1.015044 0.115 Uiso 0.356(11) 1 calc R U P B 2
H68F H 0.494468 0.377925 0.932099 0.115 Uiso 0.356(11) 1 calc R U P B 2
C37A C 0.273(2) 0.3557(17) 0.7545(11) 0.050(4) Uani 0.185(6) 1 d D U P A 2
H37A H 0.349806 0.307663 0.737697 0.060 Uiso 0.185(6) 1 calc R U P A 2
C38A C 0.2020(14) 0.3049(11) 0.7449(7) 0.048(4) Uani 0.185(6) 1 d D U P A 2
H38D H 0.122307 0.360760 0.744344 0.072 Uiso 0.185(6) 1 calc R U P A 2
H38E H 0.215109 0.234399 0.785666 0.072 Uiso 0.185(6) 1 calc R U P A 2
H38F H 0.221855 0.285993 0.698548 0.072 Uiso 0.185(6) 1 calc R U P A 2
C39A C 0.290(4) 0.348(3) 0.8307(11) 0.050(4) Uani 0.185(6) 1 d D U P A 2
H39D H 0.354229 0.363170 0.831223 0.075 Uiso 0.185(6) 1 calc R U P A 2
H39E H 0.305603 0.270226 0.863296 0.075 Uiso 0.185(6) 1 calc R U P A 2
H39F H 0.222055 0.405181 0.847547 0.075 Uiso 0.185(6) 1 calc R U P A 2

loop_
_atom_site_aniso_label
_atom_site_aniso_U_11
_atom_site_aniso_U_22
_atom_site_aniso_U_33
_atom_site_aniso_U_23
_atom_site_aniso_U_13
_atom_site_aniso_U_12
Fe1 0.01547(14) 0.02295(16) 0.01918(14) -0.00477(11) -0.00133(10) -0.00983(11)
N1 0.0198(8) 0.0225(8) 0.0232(8) -0.0067(6) -0.0031(6) -0.0092(6)
N2 0.0281(9) 0.0230(8) 0.0286(8) -0.0018(7) -0.0085(7) -0.0125(7)
N3 0.0221(8) 0.0222(8) 0.0216(7) -0.0045(6) -0.0024(6) -0.0111(6)
N4 0.0223(8) 0.0299(9) 0.0235(8) -0.0044(7) -0.0015(6) -0.0162(7)
C1 0.0156(8) 0.0251(9) 0.0190(8) -0.0048(7) -0.0024(7) -0.0107(7)
C2 0.0188(9) 0.0305(10) 0.0208(9) -0.0015(8) -0.0036(7) -0.0118(8)
C3 0.0185(9) 0.0425(12) 0.0196(9) -0.0094(8) 0.0008(7) -0.0136(9)
C4 0.0186(9) 0.0329(11) 0.0252(9) -0.0137(8) -0.0019(7) -0.0094(8)
C5 0.0176(9) 0.0282(10) 0.0245(9) -0.0085(8) -0.0035(7) -0.0122(8)
C6 0.0159(8) 0.0275(10) 0.0198(8) -0.0077(7) -0.0031(7) -0.0110(7)
C7 0.0188(9) 0.0299(10) 0.0180(8) -0.0042(7) -0.0032(7) -0.0138(8)
C8 0.0194(9) 0.0321(11) 0.0240(9) -0.0130(8) 0.0011(7) -0.0121(8)
C9 0.0234(9) 0.0248(10) 0.0316(10) -0.0105(8) -0.0024(8) -0.0117(8)
C10 0.0188(9) 0.0269(10) 0.0261(9) -0.0084(8) 0.0000(7) -0.0138(8)
C11 0.0181(9) 0.0221(9) 0.0206(9) -0.0052(7) -0.0009(7) -0.0098(7)
C12 0.0146(8) 0.0221(9) 0.0288(10) -0.0054(8) 0.0017(7) -0.0088(7)
C13 0.0221(10) 0.0285(11) 0.0340(11) -0.0019(8) -0.0055(8) -0.0140(8)
C14 0.0281(11) 0.0266(11) 0.0462(13) 0.0051(9) -0.0114(9) -0.0140(9)
C15 0.0351(12) 0.0226(11) 0.0587(15) -0.0038(10) -0.0062(11) -0.0159(9)
C16 0.0360(12) 0.0329(12) 0.0459(13) -0.0138(10) 0.0015(10) -0.0207(10)
C17 0.0251(10) 0.0266(10) 0.0315(10) -0.0084(8) 0.0022(8) -0.0138(8)
C18 0.0211(9) 0.0242(9) 0.0213(9) -0.0071(7) -0.0003(7) -0.0150(8)
C19 0.0222(9) 0.0261(10) 0.0228(9) -0.0056(8) -0.0006(7) -0.0136(8)
C20 0.0297(10) 0.0329(11) 0.0222(9) -0.0029(8) -0.0043(8) -0.0200(9)
C21 0.0352(11) 0.0409(12) 0.0199(9) -0.0102(8) 0.0039(8) -0.0276(10)
C22 0.0288(10) 0.0335(11) 0.0278(10) -0.0148(8) 0.0064(8) -0.0201(9)
C23 0.0240(9) 0.0260(10) 0.0258(9) -0.0087(8) 0.0007(7) -0.0137(8)
C24 0.0176(8) 0.0208(9) 0.0200(8) -0.0043(7) -0.0008(7) -0.0091(7)
C25 0.0187(9) 0.0235(9) 0.0243(9) -0.0089(7) -0.0001(7) -0.0101(7)
C26 0.0260(10) 0.0291(10) 0.0277(10) -0.0080(8) 0.0016(8) -0.0167(8)
C27 0.0285(11) 0.0380(12) 0.0396(12) -0.0146(10) 0.0078(9) -0.0215(10)
C28 0.0189(10) 0.0408(13) 0.0576(15) -0.0190(11) 0.0078(10) -0.0132(9)
C29 0.0198(10) 0.0332(12) 0.0536(14) -0.0056(11) -0.0017(10) -0.0064(9)
C30 0.0228(10) 0.0292(11) 0.0323(11) -0.0038(9) 0.0021(8) -0.0122(8)
C31 0.0165(9) 0.0320(11) 0.0305(10) -0.0149(8) -0.0045(7) -0.0076(8)
C32 0.0255(10) 0.0306(11) 0.0441(12) -0.0193(10) -0.0086(9) -0.0062(9)
C33 0.0305(11) 0.0258(11) 0.0420(12) -0.0082(9) -0.0129(9) -0.0110(9)
C34 0.0194(9) 0.0391(12) 0.0299(10) -0.0167(9) 0.0012(8) -0.0121(9)
C35 0.0271(11) 0.0652(17) 0.0418(13) -0.0309(12) 0.0061(10) -0.0153(11)
C36 0.0273(11) 0.0441(13) 0.0254(10) -0.0086(9) -0.0027(8) -0.0156(10)
C37 0.0414(15) 0.0261(14) 0.0625(19) -0.0024(12) -0.0186(13) -0.0182(11)
C38 0.0433(18) 0.0282(17) 0.058(2) 0.0035(15) -0.0181(15) -0.0162(14)
C39 0.0487(16) 0.0285(14) 0.0699(19) -0.0067(12) -0.0162(14) -0.0166(12)
C40 0.0162(8) 0.0232(9) 0.0202(8) -0.0051(7) -0.0016(7) -0.0106(7)
C41 0.0158(8) 0.0199(9) 0.0220(9) -0.0052(7) -0.0004(7) -0.0066(7)
C42 0.0192(9) 0.0316(11) 0.0254(9) -0.0073(8) -0.0006(7) -0.0136(8)
C43 0.0232(9) 0.0321(11) 0.0216(9) -0.0072(8) -0.0021(7) -0.0119(8)
C44 0.0226(9) 0.0269(10) 0.0247(9) -0.0059(8) 0.0038(7) -0.0109(8)
C45 0.0228(10) 0.0324(11) 0.0301(10) -0.0078(8) 0.0008(8) -0.0169(8)
C46 0.0224(9) 0.0280(10) 0.0240(9) -0.0055(8) -0.0031(7) -0.0126(8)
C47 0.0244(9) 0.0223(9) 0.0206(9) -0.0038(7) -0.0046(7) -0.0115(8)
C48 0.0278(10) 0.0283(10) 0.0221(9) -0.0082(8) -0.0016(8) -0.0121(8)
C49 0.0427(12) 0.0266(11) 0.0277(10) -0.0089(8) -0.0058(9) -0.0116(9)
C50 0.0561(15) 0.0291(11) 0.0364(12) -0.0107(9) -0.0067(10) -0.0238(11)
C51 0.0391(12) 0.0359(12) 0.0410(12) -0.0094(10) -0.0044(10) -0.0252(10)
C52 0.0274(10) 0.0288(11) 0.0285(10) -0.0062(8) -0.0038(8) -0.0156(9)
C53 0.0176(8) 0.0225(9) 0.0211(9) -0.0037(7) -0.0014(7) -0.0107(7)
C54 0.0251(9) 0.0246(10) 0.0173(8) -0.0011(7) -0.0041(7) -0.0152(8)
C55 0.0240(10) 0.0328(11) 0.0247(9) -0.0071(8) -0.0009(8) -0.0177(8)
C56 0.0346(11) 0.0370(12) 0.0297(10) -0.0147(9) 0.0037(9) -0.0215(10)
C57 0.0405(12) 0.0416(13) 0.0293(10) -0.0119(9) -0.0008(9) -0.0280(10)
C58 0.0275(10) 0.0391(12) 0.0297(10) -0.0056(9) -0.0059(8) -0.0211(9)
C59 0.0239(10) 0.0296(10) 0.0263(10) -0.0043(8) -0.0036(8) -0.0143(8)
C60 0.0319(11) 0.0238(10) 0.0236(9) -0.0057(8) -0.0042(8) -0.0120(8)
C61 0.0399(12) 0.0245(10) 0.0272(10) -0.0019(8) -0.0042(9) -0.0169(9)
C62 0.0310(10) 0.0286(10) 0.0266(10) -0.0044(8) -0.0023(8) -0.0180(9)
C63 0.0341(11) 0.0257(11) 0.0253(10) -0.0042(8) 0.0004(8) -0.0078(9)
C64 0.0280(11) 0.0324(12) 0.0409(12) -0.0074(10) -0.0015(9) -0.0064(9)
C65 0.0494(14) 0.0275(12) 0.0335(12) -0.0108(9) -0.0035(10) -0.0050(10)
C66 0.0375(19) 0.043(2) 0.0328(17) -0.0036(14) 0.0031(14) -0.0335(16)
C67 0.048(2) 0.043(2) 0.0332(18) -0.0059(15) 0.0032(15) -0.0294(17)
C68 0.0356(19) 0.060(2) 0.046(2) 0.0102(17) 0.0033(15) -0.0270(17)
C66A 0.055(4) 0.048(4) 0.075(5) -0.009(4) 0.033(4) -0.013(3)
C67A 0.057(5) 0.051(4) 0.079(5) -0.008(4) 0.030(4) -0.013(4)
C68A 0.056(4) 0.052(4) 0.077(5) -0.005(4) 0.036(4) -0.009(3)
C37A 0.075(9) 0.037(6) 0.037(6) -0.004(5) -0.011(5) -0.027(6)
C38A 0.075(9) 0.036(6) 0.038(6) -0.006(4) -0.011(5) -0.029(6)
C39A 0.076(9) 0.038(6) 0.035(6) -0.003(5) -0.011(6) -0.026(6)

loop_
_atom_type_symbol
_atom_type_description
_atom_type_scat_dispersion_real
_atom_type_scat_dispersion_imag
_atom_type_scat_source
C C 0.0181 0.0091 'International Tables Vol C Tables 4.2.6.8 and 6.1.1.4'
Fe Fe -1.1336 3.1974 'International Tables Vol C Tables 4.2.6.8 and 6.1.1.4'
H H 0.0000 0.0000 'International Tables Vol C Tables 4.2.6.8 and 6.1.1.4'
N N 0.0311 0.0180 'International Tables Vol C Tables 4.2.6.8 and 6.1.1.4'

loop_
_geom_angle_atom_site_label_1
_geom_angle_atom_site_label_2
_geom_angle_atom_site_label_3
_geom_angle
_geom_angle_site_symmetry_1
_geom_angle_site_symmetry_3
_geom_angle_publ_flag
C8 Fe1 C2 124.20(8) . . ?
C8 Fe1 C7 40.59(8) . . ?
C2 Fe1 C7 162.02(8) . . ?
C8 Fe1 C3 161.12(8) . . ?
C2 Fe1 C3 40.64(8) . . ?
C7 Fe1 C3 156.57(8) . . ?
C8 Fe1 C9 40.59(8) . . ?
C2 Fe1 C9 106.04(8) . . ?
C7 Fe1 C9 68.30(8) . . ?
C3 Fe1 C9 124.15(8) . . ?
C8 Fe1 C5 121.34(8) . . ?
C2 Fe1 C5 68.25(8) . . ?
C7 Fe1 C5 109.30(8) . . ?
C3 Fe1 C5 68.15(8) . . ?
C9 Fe1 C5 155.22(8) . . ?
C8 Fe1 C4 156.89(8) . . ?
C2 Fe1 C4 68.10(8) . . ?
C7 Fe1 C4 122.45(8) . . ?
C3 Fe1 C4 40.35(8) . . ?
C9 Fe1 C4 161.78(8) . . ?
C5 Fe1 C4 40.50(7) . . ?
C8 Fe1 C10 68.00(7) . . ?
C2 Fe1 C10 119.57(8) . . ?
C7 Fe1 C10 67.97(7) . . ?
C3 Fe1 C10 107.47(8) . . ?
C9 Fe1 C10 40.49(8) . . ?
C5 Fe1 C10 163.48(8) . . ?
C4 Fe1 C10 126.02(8) . . ?
C8 Fe1 C1 106.83(7) . . ?
C2 Fe1 C1 41.10(7) . . ?
C7 Fe1 C1 125.41(7) . . ?
C3 Fe1 C1 68.87(7) . . ?
C9 Fe1 C1 119.19(8) . . ?
C5 Fe1 C1 40.63(7) . . ?
C4 Fe1 C1 68.54(7) . . ?
C10 Fe1 C1 154.40(8) . . ?
C8 Fe1 C6 68.73(7) . . ?
C2 Fe1 C6 154.85(8) . . ?
C7 Fe1 C6 40.85(7) . . ?
C3 Fe1 C6 120.63(8) . . ?
C9 Fe1 C6 68.74(7) . . ?
C5 Fe1 C6 126.66(8) . . ?
C4 Fe1 C6 108.78(7) . . ?
C10 Fe1 C6 40.62(7) . . ?
C1 Fe1 C6 163.14(7) . . ?
N2 N1 C31 112.27(16) . . ?
N2 N1 C24 121.21(15) . . ?
C31 N1 C24 126.26(16) . . ?
C33 N2 N1 104.77(17) . . ?
C60 N3 N4 112.37(16) . . ?
C60 N3 C53 127.90(16) . . ?
N4 N3 C53 119.42(15) . . ?
C62 N4 N3 104.72(16) . . ?
C5 C1 C2 106.18(16) . . ?
C5 C1 C11 128.40(16) . . ?
C2 C1 C11 124.22(16) . . ?
C5 C1 Fe1 69.22(10) . . ?
C2 C1 Fe1 68.45(10) . . ?
C11 C1 Fe1 136.51(12) . . ?
C3 C2 C1 108.73(17) . . ?
C3 C2 Fe1 69.82(11) . . ?
C1 C2 Fe1 70.45(10) . . ?
C3 C2 H2 125.6 . . ?
C1 C2 H2 125.6 . . ?
Fe1 C2 H2 125.7 . . ?
C4 C3 C2 108.11(17) . . ?
C4 C3 Fe1 70.25(11) . . ?
C2 C3 Fe1 69.54(11) . . ?
C4 C3 H3 125.9 . . ?
C2 C3 H3 125.9 . . ?
Fe1 C3 H3 125.8 . . ?
C3 C4 C5 108.12(17) . . ?
C3 C4 Fe1 69.40(11) . . ?
C5 C4 Fe1 69.74(11) . . ?
C3 C4 H4 125.9 . . ?
C5 C4 H4 125.9 . . ?
Fe1 C4 H4 126.5 . . ?
C4 C5 C1 108.86(17) . . ?
C4 C5 Fe1 69.77(10) . . ?
C1 C5 Fe1 70.15(10) . . ?
C4 C5 H5 125.6 . . ?
C1 C5 H5 125.6 . . ?
Fe1 C5 H5 126.1 . . ?
C10 C6 C7 105.73(16) . . ?
C10 C6 C40 123.48(16) . . ?
C7 C6 C40 130.18(17) . . ?
C10 C6 Fe1 68.91(10) . . ?
C7 C6 Fe1 68.17(10) . . ?
C40 C6 Fe1 134.04(12) . . ?
C8 C7 C6 109.11(16) . . ?
C8 C7 Fe1 69.65(10) . . ?
C6 C7 Fe1 70.98(10) . . ?
C8 C7 H7 125.4 . . ?
C6 C7 H7 125.4 . . ?
Fe1 C7 H7 125.5 . . ?
C7 C8 C9 108.26(17) . . ?
C7 C8 Fe1 69.75(10) . . ?
C9 C8 Fe1 70.10(11) . . ?
C7 C8 H8 125.9 . . ?
C9 C8 H8 125.9 . . ?
Fe1 C8 H8 125.9 . . ?
C8 C9 C10 107.58(17) . . ?
C8 C9 Fe1 69.32(11) . . ?
C10 C9 Fe1 70.05(11) . . ?
C8 C9 H9 126.2 . . ?
C10 C9 H9 126.2 . . ?
Fe1 C9 H9 126.0 . . ?
C9 C10 C6 109.32(17) . . ?
C9 C10 Fe1 69.46(10) . . ?
C6 C10 Fe1 70.48(10) . . ?
C9 C10 H10 125.3 . . ?
C6 C10 H10 125.3 . . ?
Fe1 C10 H10 126.3 . . ?
C18 C11 C1 116.66(15) . . ?
C18 C11 C12 109.09(15) . . ?
C1 C11 C12 105.95(14) . . ?
C18 C11 C24 110.70(14) . . ?
C1 C11 C24 103.93(14) . . ?
C12 C11 C24 110.27(14) . . ?
C17 C12 C13 116.94(18) . . ?
C17 C12 C11 119.61(17) . . ?
C13 C12 C11 123.07(17) . . ?
C14 C13 C12 121.6(2) . . ?
C14 C13 H13 119.2 . . ?
C12 C13 H13 119.2 . . ?
C15 C14 C13 120.4(2) . . ?
C15 C14 H14 119.8 . . ?
C13 C14 H14 119.8 . . ?
C14 C15 C16 119.1(2) . . ?
C14 C15 H15 120.5 . . ?
C16 C15 H15 120.5 . . ?
C15 C16 C17 120.5(2) . . ?
C15 C16 H16 119.7 . . ?
C17 C16 H16 119.7 . . ?
C16 C17 C12 121.4(2) . . ?
C16 C17 H17 119.3 . . ?
C12 C17 H17 119.3 . . ?
C19 C18 C23 117.09(17) . . ?
C19 C18 C11 124.73(17) . . ?
C23 C18 C11 118.18(16) . . ?
C20 C19 C18 121.47(18) . . ?
C20 C19 H19 119.3 . . ?
C18 C19 H19 119.3 . . ?
C21 C20 C19 120.75(19) . . ?
C21 C20 H20 119.6 . . ?
C19 C20 H20 119.6 . . ?
C20 C21 C22 118.74(18) . . ?
C20 C21 H21 120.6 . . ?
C22 C21 H21 120.6 . . ?
C21 C22 C23 120.57(19) . . ?
C21 C22 H22 119.7 . . ?
C23 C22 H22 119.7 . . ?
C22 C23 C18 121.37(19) . . ?
C22 C23 H23 119.3 . . ?
C18 C23 H23 119.3 . . ?
N1 C24 C25 110.45(14) . . ?
N1 C24 C11 112.19(14) . . ?
C25 C24 C11 118.25(15) . . ?
N1 C24 H24 104.9 . . ?
C25 C24 H24 104.9 . . ?
C11 C24 H24 104.9 . . ?
C26 C25 C30 118.19(17) . . ?
C26 C25 C24 122.43(17) . . ?
C30 C25 C24 119.30(17) . . ?
C27 C26 C25 120.96(19) . . ?
C27 C26 H26 119.5 . . ?
C25 C26 H26 119.5 . . ?
C28 C27 C26 120.1(2) . . ?
C28 C27 H27 119.9 . . ?
C26 C27 H27 119.9 . . ?
C27 C28 C29 119.8(2) . . ?
C27 C28 H28 120.1 . . ?
C29 C28 H28 120.1 . . ?
C28 C29 C30 119.7(2) . . ?
C28 C29 H29 120.1 . . ?
C30 C29 H29 120.1 . . ?
C29 C30 C25 121.19(19) . . ?
C29 C30 H30 119.4 . . ?
C25 C30 H30 119.4 . . ?
N1 C31 C32 105.69(18) . . ?
N1 C31 C34 122.86(18) . . ?
C32 C31 C34 131.43(19) . . ?
C31 C32 C33 106.20(19) . . ?
C31 C32 H32 126.9 . . ?
C33 C32 H32 126.9 . . ?
N2 C33 C32 111.07(19) . . ?
N2 C33 C37A 122.3(11) . . ?
C32 C33 C37A 125.4(11) . . ?
N2 C33 C37 119.3(3) . . ?
C32 C33 C37 129.6(3) . . ?
C31 C34 C35 111.24(19) . . ?
C31 C34 C36 110.84(16) . . ?
C35 C34 C36 110.31(18) . . ?
C31 C34 H34 108.1 . . ?
C35 C34 H34 108.1 . . ?
C36 C34 H34 108.1 . . ?
C34 C35 H35A 109.5 . . ?
C34 C35 H35B 109.5 . . ?
H35A C35 H35B 109.5 . . ?
C34 C35 H35C 109.5 . . ?
H35A C35 H35C 109.5 . . ?
H35B C35 H35C 109.5 . . ?
C34 C36 H36A 109.5 . . ?
C34 C36 H36B 109.5 . . ?
H36A C36 H36B 109.5 . . ?
C34 C36 H36C 109.5 . . ?
H36A C36 H36C 109.5 . . ?
H36B C36 H36C 109.5 . . ?
C39 C37 C38 111.7(4) . . ?
C39 C37 C33 111.5(4) . . ?
C38 C37 C33 109.4(4) . . ?
C39 C37 H37 108.0 . . ?
C38 C37 H37 108.0 . . ?
C33 C37 H37 108.0 . . ?
C37 C38 H38A 109.5 . . ?
C37 C38 H38B 109.5 . . ?
H38A C38 H38B 109.5 . . ?
C37 C38 H38C 109.5 . . ?
H38A C38 H38C 109.5 . . ?
H38B C38 H38C 109.5 . . ?
C37 C39 H39A 109.5 . . ?
C37 C39 H39B 109.5 . . ?
H39A C39 H39B 109.5 . . ?
C37 C39 H39C 109.5 . . ?
H39A C39 H39C 109.5 . . ?
H39B C39 H39C 109.5 . . ?
C6 C40 C41 106.71(14) . . ?
C6 C40 C47 116.68(14) . . ?
C41 C40 C47 107.32(15) . . ?
C6 C40 C53 111.62(14) . . ?
C41 C40 C53 109.96(14) . . ?
C47 C40 C53 104.42(14) . . ?
C46 C41 C42 117.32(17) . . ?
C46 C41 C40 124.41(16) . . ?
C42 C41 C40 118.25(16) . . ?
C43 C42 C41 121.60(17) . . ?
C43 C42 H42 119.2 . . ?
C41 C42 H42 119.2 . . ?
C42 C43 C44 120.39(18) . . ?
C42 C43 H43 119.8 . . ?
C44 C43 H43 119.8 . . ?
C45 C44 C43 119.08(18) . . ?
C45 C44 H44 120.5 . . ?
C43 C44 H44 120.5 . . ?
C44 C45 C46 120.36(18) . . ?
C44 C45 H45 119.8 . . ?
C46 C45 H45 119.8 . . ?
C41 C46 C45 121.23(18) . . ?
C41 C46 H46 119.4 . . ?
C45 C46 H46 119.4 . . ?
C52 C47 C48 117.40(18) . . ?
C52 C47 C40 124.33(18) . . ?
C48 C47 C40 118.17(16) . . ?
C49 C48 C47 121.52(19) . . ?
C49 C48 H48 119.2 . . ?
C47 C48 H48 119.2 . . ?
C48 C49 C50 120.1(2) . . ?
C48 C49 H49 119.9 . . ?
C50 C49 H49 119.9 . . ?
C51 C50 C49 119.0(2) . . ?
C51 C50 H50 120.5 . . ?
C49 C50 H50 120.5 . . ?
C50 C51 C52 121.1(2) . . ?
C50 C51 H51 119.4 . . ?
C52 C51 H51 119.4 . . ?
C51 C52 C47 120.9(2) . . ?
C51 C52 H52 119.6 . . ?
C47 C52 H52 119.6 . . ?
N3 C53 C54 108.36(14) . . ?
N3 C53 C40 111.57(14) . . ?
C54 C53 C40 121.11(15) . . ?
N3 C53 H53 104.8 . . ?
C54 C53 H53 104.8 . . ?
C40 C53 H53 104.8 . . ?
C55 C54 C59 117.85(17) . . ?
C55 C54 C53 123.79(16) . . ?
C59 C54 C53 117.95(17) . . ?
C56 C55 C54 120.31(18) . . ?
C56 C55 H55 119.8 . . ?
C54 C55 H55 119.8 . . ?
C57 C56 C55 120.9(2) . . ?
C57 C56 H56 119.6 . . ?
C55 C56 H56 119.6 . . ?
C58 C57 C56 119.53(19) . . ?
C58 C57 H57 120.2 . . ?
C56 C57 H57 120.2 . . ?
C57 C58 C59 119.80(19) . . ?
C57 C58 H58 120.1 . . ?
C59 C58 H58 120.1 . . ?
C58 C59 C54 121.6(2) . . ?
C58 C59 H59 119.2 . . ?
C54 C59 H59 119.2 . . ?
N3 C60 C61 105.43(18) . . ?
N3 C60 C63 124.86(18) . . ?
C61 C60 C63 129.50(19) . . ?
C60 C61 C62 106.31(18) . . ?
C60 C61 H61 126.8 . . ?
C62 C61 H61 126.8 . . ?
N4 C62 C61 111.17(18) . . ?
N4 C62 C66A 120.0(5) . . ?
C61 C62 C66A 128.8(5) . . ?
N4 C62 C66 119.6(3) . . ?
C61 C62 C66 129.2(3) . . ?
C60 C63 C65 109.81(19) . . ?
C60 C63 C64 110.90(18) . . ?
C65 C63 C64 111.17(19) . . ?
C60 C63 H63 108.3 . . ?
C65 C63 H63 108.3 . . ?
C64 C63 H63 108.3 . . ?
C63 C64 H64A 109.5 . . ?
C63 C64 H64B 109.5 . . ?
H64A C64 H64B 109.5 . . ?
C63 C64 H64C 109.5 . . ?
H64A C64 H64C 109.5 . . ?
H64B C64 H64C 109.5 . . ?
C63 C65 H65A 109.5 . . ?
C63 C65 H65B 109.5 . . ?
H65A C65 H65B 109.5 . . ?
C63 C65 H65C 109.5 . . ?
H65A C65 H65C 109.5 . . ?
H65B C65 H65C 109.5 . . ?
C67 C66 C62 110.8(5) . . ?
C67 C66 C68 107.8(4) . . ?
C62 C66 C68 108.2(4) . . ?
C67 C66 H66 110.0 . . ?
C62 C66 H66 110.0 . . ?
C68 C66 H66 110.0 . . ?
C66 C67 H67A 109.5 . . ?
C66 C67 H67B 109.5 . . ?
H67A C67 H67B 109.5 . . ?
C66 C67 H67C 109.5 . . ?
H67A C67 H67C 109.5 . . ?
H67B C67 H67C 109.5 . . ?
C66 C68 H68A 109.5 . . ?
C66 C68 H68B 109.5 . . ?
H68A C68 H68B 109.5 . . ?
C66 C68 H68C 109.5 . . ?
H68A C68 H68C 109.5 . . ?
H68B C68 H68C 109.5 . . ?
C68A C66A C67A 116.4(11) . . ?
C68A C66A C62 116.3(10) . . ?
C67A C66A C62 115.5(11) . . ?
C68A C66A H66A 101.6 . . ?
C67A C66A H66A 101.6 . . ?
C62 C66A H66A 101.6 . . ?
C66A C67A H67E 115.0 . . ?
C66A C67A H67F 109.1 . . ?
H67E C67A H67F 109.5 . . ?
C66A C67A H67D 104.2 . . ?
H67E C67A H67D 109.5 . . ?
H67F C67A H67D 109.5 . . ?
C66A C68A H68D 109.5 . . ?
C66A C68A H68E 109.5 . . ?
H68D C68A H68E 109.5 . . ?
C66A C68A H68F 109.5 . . ?
H68D C68A H68F 109.5 . . ?
H68E C68A H68F 109.5 . . ?
C33 C37A C38A 106.4(11) . . ?
C33 C37A C39A 117.9(17) . . ?
C38A C37A C39A 117.7(16) . . ?
C33 C37A H37A 104.4 . . ?
C38A C37A H37A 104.4 . . ?
C39A C37A H37A 104.4 . . ?
C37A C38A H38D 109.5 . . ?
C37A C38A H38E 109.5 . . ?
H38D C38A H38E 109.5 . . ?
C37A C38A H38F 109.5 . . ?
H38D C38A H38F 109.5 . . ?
H38E C38A H38F 109.5 . . ?
C37A C39A H39D 109.5 . . ?
C37A C39A H39E 109.5 . . ?
H39D C39A H39E 109.5 . . ?
C37A C39A H39F 109.5 . . ?
H39D C39A H39F 109.5 . . ?
H39E C39A H39F 109.5 . . ?

loop_
_geom_bond_atom_site_label_1
_geom_bond_atom_site_label_2
_geom_bond_distance
_geom_bond_site_symmetry_2
_geom_bond_publ_flag
Fe1 C8 2.0421(19) . ?
Fe1 C2 2.0423(18) . ?
Fe1 C7 2.0434(18) . ?
Fe1 C3 2.0461(19) . ?
Fe1 C9 2.0524(19) . ?
Fe1 C5 2.0569(18) . ?
Fe1 C4 2.0573(19) . ?
Fe1 C10 2.0602(18) . ?
Fe1 C1 2.0693(17) . ?
Fe1 C6 2.0812(17) . ?
N1 N2 1.367(2) . ?
N1 C31 1.367(3) . ?
N1 C24 1.460(2) . ?
N2 C33 1.332(3) . ?
N3 C60 1.358(3) . ?
N3 N4 1.363(2) . ?
N3 C53 1.465(2) . ?
N4 C62 1.332(3) . ?
C1 C5 1.433(3) . ?
C1 C2 1.443(3) . ?
C1 C11 1.543(2) . ?
C2 C3 1.420(3) . ?
C2 H2 0.9500 . ?
C3 C4 1.415(3) . ?
C3 H3 0.9500 . ?
C4 C5 1.424(3) . ?
C4 H4 0.9500 . ?
C5 H5 0.9500 . ?
C6 C10 1.438(3) . ?
C6 C7 1.440(3) . ?
C6 C40 1.535(3) . ?
C7 C8 1.417(3) . ?
C7 H7 0.9500 . ?
C8 C9 1.420(3) . ?
C8 H8 0.9500 . ?
C9 C10 1.423(3) . ?
C9 H9 0.9500 . ?
C10 H10 0.9500 . ?
C11 C18 1.542(2) . ?
C11 C12 1.553(3) . ?
C11 C24 1.602(2) . ?
C12 C17 1.392(3) . ?
C12 C13 1.401(3) . ?
C13 C14 1.387(3) . ?
C13 H13 0.9500 . ?
C14 C15 1.378(4) . ?
C14 H14 0.9500 . ?
C15 C16 1.383(3) . ?
C15 H15 0.9500 . ?
C16 C17 1.389(3) . ?
C16 H16 0.9500 . ?
C17 H17 0.9500 . ?
C18 C19 1.394(3) . ?
C18 C23 1.403(3) . ?
C19 C20 1.391(3) . ?
C19 H19 0.9500 . ?
C20 C21 1.383(3) . ?
C20 H20 0.9500 . ?
C21 C22 1.387(3) . ?
C21 H21 0.9500 . ?
C22 C23 1.390(3) . ?
C22 H22 0.9500 . ?
C23 H23 0.9500 . ?
C24 C25 1.536(2) . ?
C24 H24 1.0000 . ?
C25 C26 1.392(3) . ?
C25 C30 1.392(3) . ?
C26 C27 1.387(3) . ?
C26 H26 0.9500 . ?
C27 C28 1.385(3) . ?
C27 H27 0.9500 . ?
C28 C29 1.385(3) . ?
C28 H28 0.9500 . ?
C29 C30 1.390(3) . ?
C29 H29 0.9500 . ?
C30 H30 0.9500 . ?
C31 C32 1.376(3) . ?
C31 C34 1.504(3) . ?
C32 C33 1.407(3) . ?
C32 H32 0.9500 . ?
C33 C37A 1.474(15) . ?
C33 C37 1.528(4) . ?
C34 C35 1.522(3) . ?
C34 C36 1.526(3) . ?
C34 H34 1.0000 . ?
C35 H35A 0.9800 . ?
C35 H35B 0.9800 . ?
C35 H35C 0.9800 . ?
C36 H36A 0.9800 . ?
C36 H36B 0.9800 . ?
C36 H36C 0.9800 . ?
C37 C39 1.514(7) . ?
C37 C38 1.526(6) . ?
C37 H37 1.0000 . ?
C38 H38A 0.9800 . ?
C38 H38B 0.9800 . ?
C38 H38C 0.9800 . ?
C39 H39A 0.9800 . ?
C39 H39B 0.9800 . ?
C39 H39C 0.9800 . ?
C40 C41 1.547(2) . ?
C40 C47 1.550(3) . ?
C40 C53 1.611(2) . ?
C41 C46 1.388(3) . ?
C41 C42 1.400(3) . ?
C42 C43 1.379(3) . ?
C42 H42 0.9500 . ?
C43 C44 1.384(3) . ?
C43 H43 0.9500 . ?
C44 C45 1.383(3) . ?
C44 H44 0.9500 . ?
C45 C46 1.395(3) . ?
C45 H45 0.9500 . ?
C46 H46 0.9500 . ?
C47 C52 1.392(3) . ?
C47 C48 1.405(3) . ?
C48 C49 1.383(3) . ?
C48 H48 0.9500 . ?
C49 C50 1.387(3) . ?
C49 H49 0.9500 . ?
C50 C51 1.382(3) . ?
C50 H50 0.9500 . ?
C51 C52 1.385(3) . ?
C51 H51 0.9500 . ?
C52 H52 0.9500 . ?
C53 C54 1.526(3) . ?
C53 H53 1.0000 . ?
C54 C55 1.394(3) . ?
C54 C59 1.397(3) . ?
C55 C56 1.390(3) . ?
C55 H55 0.9500 . ?
C56 C57 1.381(3) . ?
C56 H56 0.9500 . ?
C57 C58 1.380(3) . ?
C57 H57 0.9500 . ?
C58 C59 1.384(3) . ?
C58 H58 0.9500 . ?
C59 H59 0.9500 . ?
C60 C61 1.382(3) . ?
C60 C63 1.502(3) . ?
C61 C62 1.390(3) . ?
C61 H61 0.9500 . ?
C62 C66A 1.485(12) . ?
C62 C66 1.525(6) . ?
C63 C65 1.522(3) . ?
C63 C64 1.531(3) . ?
C63 H63 1.0000 . ?
C64 H64A 0.9800 . ?
C64 H64B 0.9800 . ?
C64 H64C 0.9800 . ?
C65 H65A 0.9800 . ?
C65 H65B 0.9800 . ?
C65 H65C 0.9800 . ?
C66 C67 1.518(6) . ?
C66 C68 1.554(7) . ?
C66 H66 1.0000 . ?
C67 H67A 0.9800 . ?
C67 H67B 0.9800 . ?
C67 H67C 0.9800 . ?
C68 H68A 0.9800 . ?
C68 H68B 0.9800 . ?
C68 H68C 0.9800 . ?
C66A C68A 1.446(13) . ?
C66A C67A 1.458(13) . ?
C66A H66A 1.0000 . ?
C67A H67E 0.9800 . ?
C67A H67F 0.9800 . ?
C67A H67D 0.9800 . ?
C68A H68D 0.9800 . ?
C68A H68E 0.9800 . ?
C68A H68F 0.9800 . ?
C37A C38A 1.485(17) . ?
C37A C39A 1.493(19) . ?
C37A H37A 1.0000 . ?
C38A H38D 0.9800 . ?
C38A H38E 0.9800 . ?
C38A H38F 0.9800 . ?
C39A H39D 0.9800 . ?
C39A H39E 0.9800 . ?
C39A H39F 0.9800 . ?

loop_
_geom_torsion_atom_site_label_1
_geom_torsion_atom_site_label_2
_geom_torsion_atom_site_label_3
_geom_torsion_atom_site_label_4
_geom_torsion
_geom_torsion_site_symmetry_1
_geom_torsion_site_symmetry_2
_geom_torsion_site_symmetry_3
_geom_torsion_site_symmetry_4
_geom_torsion_publ_flag
C31 N1 N2 C33 -1.0(2) . . . . ?
C24 N1 N2 C33 -175.43(16) . . . . ?
C60 N3 N4 C62 0.1(2) . . . . ?
C53 N3 N4 C62 174.06(16) . . . . ?
C5 C1 C2 C3 0.3(2) . . . . ?
C11 C1 C2 C3 -168.02(16) . . . . ?
Fe1 C1 C2 C3 59.54(13) . . . . ?
C5 C1 C2 Fe1 -59.22(12) . . . . ?
C11 C1 C2 Fe1 132.44(17) . . . . ?
C1 C2 C3 C4 0.0(2) . . . . ?
Fe1 C2 C3 C4 59.90(13) . . . . ?
C1 C2 C3 Fe1 -59.93(13) . . . . ?
C2 C3 C4 C5 -0.3(2) . . . . ?
Fe1 C3 C4 C5 59.18(13) . . . . ?
C2 C3 C4 Fe1 -59.45(13) . . . . ?
C3 C4 C5 C1 0.5(2) . . . . ?
Fe1 C4 C5 C1 59.44(12) . . . . ?
C3 C4 C5 Fe1 -58.97(13) . . . . ?
C2 C1 C5 C4 -0.5(2) . . . . ?
C11 C1 C5 C4 167.21(16) . . . . ?
Fe1 C1 C5 C4 -59.21(12) . . . . ?
C2 C1 C5 Fe1 58.73(12) . . . . ?
C11 C1 C5 Fe1 -133.59(18) . . . . ?
C10 C6 C7 C8 -0.47(19) . . . . ?
C40 C6 C7 C8 170.65(17) . . . . ?
Fe1 C6 C7 C8 -59.43(12) . . . . ?
C10 C6 C7 Fe1 58.96(12) . . . . ?
C40 C6 C7 Fe1 -129.92(18) . . . . ?
C6 C7 C8 C9 0.5(2) . . . . ?
Fe1 C7 C8 C9 -59.75(13) . . . . ?
C6 C7 C8 Fe1 60.25(12) . . . . ?
C7 C8 C9 C10 -0.3(2) . . . . ?
Fe1 C8 C9 C10 -59.86(13) . . . . ?
C7 C8 C9 Fe1 59.53(13) . . . . ?
C8 C9 C10 C6 0.0(2) . . . . ?
Fe1 C9 C10 C6 -59.37(13) . . . . ?
C8 C9 C10 Fe1 59.39(13) . . . . ?
C7 C6 C10 C9 0.3(2) . . . . ?
C40 C6 C10 C9 -171.60(16) . . . . ?
Fe1 C6 C10 C9 58.75(13) . . . . ?
C7 C6 C10 Fe1 -58.48(11) . . . . ?
C40 C6 C10 Fe1 129.65(16) . . . . ?
C5 C1 C11 C18 51.7(2) . . . . ?
C2 C1 C11 C18 -142.68(17) . . . . ?
Fe1 C1 C11 C18 -48.6(2) . . . . ?
C5 C1 C11 C12 173.27(17) . . . . ?
C2 C1 C11 C12 -21.1(2) . . . . ?
Fe1 C1 C11 C12 73.0(2) . . . . ?
C5 C1 C11 C24 -70.5(2) . . . . ?
C2 C1 C11 C24 95.17(19) . . . . ?
Fe1 C1 C11 C24 -170.73(14) . . . . ?
C18 C11 C12 C17 34.0(2) . . . . ?
C1 C11 C12 C17 -92.35(19) . . . . ?
C24 C11 C12 C17 155.78(17) . . . . ?
C18 C11 C12 C13 -153.32(17) . . . . ?
C1 C11 C12 C13 80.3(2) . . . . ?
C24 C11 C12 C13 -31.5(2) . . . . ?
C17 C12 C13 C14 -0.9(3) . . . . ?
C11 C12 C13 C14 -173.76(19) . . . . ?
C12 C13 C14 C15 -0.6(3) . . . . ?
C13 C14 C15 C16 1.4(4) . . . . ?
C14 C15 C16 C17 -0.9(4) . . . . ?
C15 C16 C17 C12 -0.6(3) . . . . ?
C13 C12 C17 C16 1.5(3) . . . . ?
C11 C12 C17 C16 174.61(18) . . . . ?
C1 C11 C18 C19 -12.0(3) . . . . ?
C12 C11 C18 C19 -131.98(18) . . . . ?
C24 C11 C18 C19 106.50(19) . . . . ?
C1 C11 C18 C23 167.54(16) . . . . ?
C12 C11 C18 C23 47.6(2) . . . . ?
C24 C11 C18 C23 -73.9(2) . . . . ?
C23 C18 C19 C20 -0.1(3) . . . . ?
C11 C18 C19 C20 179.47(17) . . . . ?
C18 C19 C20 C21 0.3(3) . . . . ?
C19 C20 C21 C22 -0.3(3) . . . . ?
C20 C21 C22 C23 -0.1(3) . . . . ?
C21 C22 C23 C18 0.3(3) . . . . ?
C19 C18 C23 C22 -0.2(3) . . . . ?
C11 C18 C23 C22 -179.81(17) . . . . ?
N2 N1 C24 C25 -67.4(2) . . . . ?
C31 N1 C24 C25 118.93(19) . . . . ?
N2 N1 C24 C11 66.8(2) . . . . ?
C31 N1 C24 C11 -106.82(19) . . . . ?
C18 C11 C24 N1 -76.75(18) . . . . ?
C1 C11 C24 N1 49.26(18) . . . . ?
C12 C11 C24 N1 162.43(15) . . . . ?
C18 C11 C24 C25 53.6(2) . . . . ?
C1 C11 C24 C25 179.62(15) . . . . ?
C12 C11 C24 C25 -67.2(2) . . . . ?
N1 C24 C25 C26 49.6(2) . . . . ?
C11 C24 C25 C26 -81.5(2) . . . . ?
N1 C24 C25 C30 -126.75(19) . . . . ?
C11 C24 C25 C30 102.1(2) . . . . ?
C30 C25 C26 C27 0.1(3) . . . . ?
C24 C25 C26 C27 -176.39(18) . . . . ?
C25 C26 C27 C28 -0.4(3) . . . . ?
C26 C27 C28 C29 0.4(4) . . . . ?
C27 C28 C29 C30 -0.1(4) . . . . ?
C28 C29 C30 C25 -0.3(4) . . . . ?
C26 C25 C30 C29 0.3(3) . . . . ?
C24 C25 C30 C29 176.8(2) . . . . ?
N2 N1 C31 C32 0.9(2) . . . . ?
C24 N1 C31 C32 175.02(16) . . . . ?
N2 N1 C31 C34 179.56(16) . . . . ?
C24 N1 C31 C34 -6.3(3) . . . . ?
N1 C31 C32 C33 -0.4(2) . . . . ?
C34 C31 C32 C33 -178.95(19) . . . . ?
N1 N2 C33 C32 0.7(2) . . . . ?
N1 N2 C33 C37A 168.9(10) . . . . ?
N1 N2 C33 C37 -177.6(2) . . . . ?
C31 C32 C33 N2 -0.1(2) . . . . ?
C31 C32 C33 C37A -167.9(9) . . . . ?
C31 C32 C33 C37 177.9(3) . . . . ?
N1 C31 C34 C35 162.22(18) . . . . ?
C32 C31 C34 C35 -19.5(3) . . . . ?
N1 C31 C34 C36 -74.7(2) . . . . ?
C32 C31 C34 C36 103.6(2) . . . . ?
N2 C33 C37 C39 -167.3(2) . . . . ?
C32 C33 C37 C39 14.8(4) . . . . ?
N2 C33 C37 C38 -43.3(5) . . . . ?
C32 C33 C37 C38 138.8(4) . . . . ?
C10 C6 C40 C41 -16.3(2) . . . . ?
C7 C6 C40 C41 173.95(17) . . . . ?
Fe1 C6 C40 C41 75.9(2) . . . . ?
C10 C6 C40 C47 -136.23(17) . . . . ?
C7 C6 C40 C47 54.0(2) . . . . ?
Fe1 C6 C40 C47 -44.0(2) . . . . ?
C10 C6 C40 C53 103.84(19) . . . . ?
C7 C6 C40 C53 -65.9(2) . . . . ?
Fe1 C6 C40 C53 -163.91(13) . . . . ?
C6 C40 C41 C46 99.2(2) . . . . ?
C47 C40 C41 C46 -135.04(18) . . . . ?
C53 C40 C41 C46 -22.0(2) . . . . ?
C6 C40 C41 C42 -79.2(2) . . . . ?
C47 C40 C41 C42 46.6(2) . . . . ?
C53 C40 C41 C42 159.61(17) . . . . ?
C46 C41 C42 C43 1.5(3) . . . . ?
C40 C41 C42 C43 179.98(18) . . . . ?
C41 C42 C43 C44 -0.2(3) . . . . ?
C42 C43 C44 C45 -1.2(3) . . . . ?
C43 C44 C45 C46 1.3(3) . . . . ?
C42 C41 C46 C45 -1.4(3) . . . . ?
C40 C41 C46 C45 -179.76(18) . . . . ?
C44 C45 C46 C41 0.0(3) . . . . ?
C6 C40 C47 C52 -21.0(3) . . . . ?
C41 C40 C47 C52 -140.56(18) . . . . ?
C53 C40 C47 C52 102.7(2) . . . . ?
C6 C40 C47 C48 162.86(16) . . . . ?
C41 C40 C47 C48 43.3(2) . . . . ?
C53 C40 C47 C48 -73.44(19) . . . . ?
C52 C47 C48 C49 -0.4(3) . . . . ?
C40 C47 C48 C49 175.99(17) . . . . ?
C47 C48 C49 C50 0.2(3) . . . . ?
C48 C49 C50 C51 0.4(3) . . . . ?
C49 C50 C51 C52 -0.7(3) . . . . ?
C50 C51 C52 C47 0.5(3) . . . . ?
C48 C47 C52 C51 0.1(3) . . . . ?
C40 C47 C52 C51 -176.10(18) . . . . ?
C60 N3 C53 C54 -118.4(2) . . . . ?
N4 N3 C53 C54 68.67(19) . . . . ?
C60 N3 C53 C40 105.9(2) . . . . ?
N4 N3 C53 C40 -67.1(2) . . . . ?
C6 C40 C53 N3 90.00(18) . . . . ?
C41 C40 C53 N3 -151.77(15) . . . . ?
C47 C40 C53 N3 -36.91(19) . . . . ?
C6 C40 C53 C54 -39.4(2) . . . . ?
C41 C40 C53 C54 78.9(2) . . . . ?
C47 C40 C53 C54 -166.26(16) . . . . ?
N3 C53 C54 C55 -67.0(2) . . . . ?
C40 C53 C54 C55 63.7(2) . . . . ?
N3 C53 C54 C59 105.47(19) . . . . ?
C40 C53 C54 C59 -123.79(18) . . . . ?
C59 C54 C55 C56 0.0(3) . . . . ?
C53 C54 C55 C56 172.46(18) . . . . ?
C54 C55 C56 C57 0.3(3) . . . . ?
C55 C56 C57 C58 -0.3(3) . . . . ?
C56 C57 C58 C59 0.2(3) . . . . ?
C57 C58 C59 C54 0.0(3) . . . . ?
C55 C54 C59 C58 -0.1(3) . . . . ?
C53 C54 C59 C58 -173.04(18) . . . . ?
N4 N3 C60 C61 0.3(2) . . . . ?
C53 N3 C60 C61 -173.11(17) . . . . ?
N4 N3 C60 C63 -174.89(17) . . . . ?
C53 N3 C60 C63 11.7(3) . . . . ?
N3 C60 C61 C62 -0.5(2) . . . . ?
C63 C60 C61 C62 174.4(2) . . . . ?
N3 N4 C62 C61 -0.4(2) . . . . ?
N3 N4 C62 C66A 178.2(10) . . . . ?
N3 N4 C62 C66 179.7(3) . . . . ?
C60 C61 C62 N4 0.5(2) . . . . ?
C60 C61 C62 C66A -177.8(11) . . . . ?
C60 C61 C62 C66 -179.5(3) . . . . ?
N3 C60 C63 C65 -154.45(19) . . . . ?
C61 C60 C63 C65 31.6(3) . . . . ?
N3 C60 C63 C64 82.3(2) . . . . ?
C61 C60 C63 C64 -91.7(3) . . . . ?
N4 C62 C66 C67 -173.1(3) . . . . ?
C61 C62 C66 C67 7.0(6) . . . . ?
N4 C62 C66 C68 68.9(5) . . . . ?
C61 C62 C66 C68 -111.0(4) . . . . ?
N4 C62 C66A C68A 29(2) . . . . ?
C61 C62 C66A C68A -152.4(11) . . . . ?
N4 C62 C66A C67A 171.2(12) . . . . ?
C61 C62 C66A C67A -11(2) . . . . ?
N2 C33 C37A C38A 111.6(14) . . . . ?
C32 C33 C37A C38A -81.9(18) . . . . ?
N2 C33 C37A C39A -23(3) . . . . ?
C32 C33 C37A C39A 143(2) . . . . ?
